data_4340896
loop_
_publ_author_name
'Lin, Jian'
'Diefenbach, Kariem'
'Fu, Jingcheng'
'Cross, Justin N.'
'Clark, Ronald J.'
'Albrecht-Schmitt, Thomas E'

_publ_section_title
;
 LnV3Te3O15(OH)3&#x00B7;nH2O (Ln = Ce, Pr, Nd, Sm, Eu, Gd; n = 1-2): A New
 Series of Semiconductors with Mixed-Valent Tellurium (IV,VI) Oxoanions.
;
_journal_issue 17
_journal_name_full 'Inorganic chemistry'
_journal_page_first 9058
_journal_page_last 9064
_journal_paper_doi 10.1021/ic501068e
_journal_volume 53
_journal_year 2014
_chemical_formula_moiety PrTe3V3O15(OH)3(H2O)2
_chemical_formula_sum 'O20 Pr Te3 V3'
_chemical_formula_weight 996.53
_chemical_melting_point ?
_chemical_name_common 'praseodymium tellurium vanadate'
_chemical_name_systematic
;
 ?
;
_space_group_crystal_system hexagonal
_space_group_IT_number 194
_space_group_name_Hall '-P 6c 2c'
_space_group_name_H-M_alt 'P 63/m m c'
_symmetry_space_group_name_Hall '-P 6c 2c'
_symmetry_space_group_name_H-M 'P 63/m m c'
_audit_creation_method SHELXL-2013
_cell_angle_alpha 90
_cell_angle_beta 90
_cell_angle_gamma 120
_cell_formula_units_Z 4
_cell_length_a 12.1147(9)
_cell_length_b 12.1147(9)
_cell_length_c 12.4949(9)
_cell_measurement_reflns_used 1396
_cell_measurement_temperature 296(2)
_cell_measurement_theta_max 26.358
_cell_measurement_theta_min 2.535
_cell_volume 1588.1(2)
_computing_cell_refinement 'smart saint'
_computing_data_collection smart
_computing_data_reduction SAINT
_computing_molecular_graphics 'SHELXP-2013 (Sheldrick, 2013)'
_computing_publication_material 'SHELXCIF-2013 (Sheldrick, 2013)'
_computing_structure_refinement 'SHELXL-2013 (Sheldrick, 2013)'
_computing_structure_solution 'SHELXT-2013 (Sheldrick, 2013)'
_diffrn_ambient_temperature 296(2)
_diffrn_detector_area_resol_mean 0
_diffrn_measured_fraction_theta_full 0.998
_diffrn_measured_fraction_theta_max 0.998
_diffrn_measurement_device_type 'BRUKER apex II'
_diffrn_measurement_method '0.5 wide w/ exposures'
_diffrn_radiation_type MoK\a
_diffrn_radiation_wavelength 0.71073
_diffrn_reflns_av_R_equivalents 0.0529
_diffrn_reflns_av_unetI/netI 0.0133
_diffrn_reflns_Laue_measured_fraction_full 0.998
_diffrn_reflns_Laue_measured_fraction_max 0.998
_diffrn_reflns_limit_h_max 15
_diffrn_reflns_limit_h_min -15
_diffrn_reflns_limit_k_max 15
_diffrn_reflns_limit_k_min -15
_diffrn_reflns_limit_l_max 15
_diffrn_reflns_limit_l_min -15
_diffrn_reflns_number 20270
_diffrn_reflns_point_group_measured_fraction_full 0.998
_diffrn_reflns_point_group_measured_fraction_max 0.998
_diffrn_reflns_theta_full 25.242
_diffrn_reflns_theta_max 26.358
_diffrn_reflns_theta_min 2.535
_diffrn_source 'Imus microfocused'
_exptl_absorpt_coefficient_mu 10.233
_exptl_absorpt_correction_type numerical
_exptl_absorpt_process_details SHELTXPREP
_exptl_crystal_colour 'dark red'
_exptl_crystal_density_diffrn 4.168
_exptl_crystal_density_meas ?
_exptl_crystal_density_method 'not measured'
_exptl_crystal_description hexagonal
_exptl_crystal_F_000 1776
_exptl_crystal_size_max 0.015
_exptl_crystal_size_mid 0.010
_exptl_crystal_size_min 0.010
_exptl_transmission_factor_max 0.903
_exptl_transmission_factor_min 0.884
_refine_diff_density_max 3.577
_refine_diff_density_min -0.665
_refine_diff_density_rms 0.354
_refine_ls_extinction_method none
_refine_ls_goodness_of_fit_ref 1.139
_refine_ls_hydrogen_treatment undef
_refine_ls_matrix_type full
_refine_ls_number_parameters 72
_refine_ls_number_reflns 652
_refine_ls_number_restraints 38
_refine_ls_restrained_S_all 1.133
_refine_ls_R_factor_all 0.0433
_refine_ls_R_factor_gt 0.0396
_refine_ls_shift/su_max 0.000
_refine_ls_shift/su_mean 0.000
_refine_ls_structure_factor_coef Fsqd
_refine_ls_weighting_details 'w=1/[\s^2^(Fo^2^)+(0.0584P)^2^+32.8207P] where P=(Fo^2^+2Fc^2^)/3'
_refine_ls_weighting_scheme calc
_refine_ls_wR_factor_gt 0.1044
_refine_ls_wR_factor_ref 0.1074
_reflns_Friedel_coverage 0.000
_reflns_number_gt 598
_reflns_number_total 652
_reflns_threshold_expression 'I > 2\s(I)'
_cod_data_source_file ic501068e_si_002.cif
_cod_data_source_block Pr
_cod_depositor_comments
;
The following automatic conversions were performed:

'_chemical_melting_point' value 'N/A' was changed to '?' - the value
is undefined or not given.

Automatic conversion script
Id: cif_fix_values 2281 2013-09-26 08:29:07Z andrius 

 Adding full bibliography for 4340895--4340900.cif.

The following automatic conversions were performed:

'_exptl_crystal_density_meas' value 'N/A' was changed to '?' - the
value is perceived as not measured.

Automatic conversion script
Id: cif_fix_values 3008 2015-01-20 13:52:24Z robertas 
;
_cod_original_cell_volume 1588.1(3)
_cod_database_code 4340896
_shelx_space_group_comment
;
The symmetry employed for this shelxl refinement is uniquely defined
by the following loop, which should always be used as a source of
symmetry information in preference to the above space-group names.
They are only intended as comments.
;
_shelx_estimated_absorpt_t_min N/A
_shelx_estimated_absorpt_t_max N/A
_shelxl_version_number 2013-4

loop_
_space_group_symop_operation_xyz
'x, y, z'
'-y, x-y, z'
'-x+y, -x, z'
'-x, -y, z+1/2'
'y, -x+y, z+1/2'
'x-y, x, z+1/2'
'y, x, -z'
'x-y, -y, -z'
'-x, -x+y, -z'
'-y, -x, -z+1/2'
'-x+y, y, -z+1/2'
'x, x-y, -z+1/2'
'-x, -y, -z'
'y, -x+y, -z'
'x-y, x, -z'
'x, y, -z-1/2'
'-y, x-y, -z-1/2'
'-x+y, -x, -z-1/2'
'-y, -x, z'
'-x+y, y, z'
'x, x-y, z'
'y, x, z-1/2'
'x-y, -y, z-1/2'
'-x, -x+y, z-1/2'

loop_
_atom_site_label
_atom_site_type_symbol
_atom_site_fract_x
_atom_site_fract_y
_atom_site_fract_z
_atom_site_U_iso_or_equiv
_atom_site_adp_type
_atom_site_occupancy
_atom_site_site_symmetry_order
_atom_site_calc_flag
_atom_site_refinement_flags_posn
_atom_site_refinement_flags_adp
_atom_site_refinement_flags_occupancy
Pr1 Pr -0.3333 0.3333 0.09311(8) 0.0066(3) Uani 1 6 d S TU P
Te1 Te -0.39613(13) 0.03163(13) 0.2500 0.0115(4) Uani 0.5 2 d S TU P
Te2 Te -0.5000 0.0000 0.0000 0.0074(3) Uani 1 4 d S TU P
V1 V -0.83793(9) -0.16207(9) 0.0030(2) 0.0226(6) Uani 1 2 d S TU P
O1 O -0.5292(3) -0.0585(7) 0.1466(6) 0.0103(14) Uani 1 2 d S TU P
O2 O -0.6679(4) -0.1271(5) -0.0393(4) 0.0128(10) Uani 1 1 d . U .
O3 O -0.4083(5) 0.1833(11) 0.2500 0.020(2) Uani 1 4 d S TU P
O4 O -0.3333 0.3333 -0.1080(10) 0.012(3) Uani 1 6 d S TU P
O5 O -0.7851(10) -0.0021(11) -0.0402(10) 0.024(3) Uani 0.5 1 d . U P
O6A O -0.8382(11) -0.1618(11) 0.1259(19) 0.039(5) Uani 0.5 2 d S TU P
O6B O -0.8065(11) -0.1935(11) 0.1473(17) 0.034(5) Uani 0.5 2 d S TU P
O7 O -0.8667(10) -0.1333(10) -0.1435(18) 0.044(4) Uani 0.5 2 d S TU P
OW1 O 0.0000 0.0000 0.4076(13) 0.016(3) Uani 1 6 d S TU P

loop_
_atom_site_aniso_label
_atom_site_aniso_U_11
_atom_site_aniso_U_22
_atom_site_aniso_U_33
_atom_site_aniso_U_23
_atom_site_aniso_U_13
_atom_site_aniso_U_12
Pr1 0.0062(4) 0.0062(4) 0.0075(5) 0.000 0.000 0.00309(18)
Te1 0.0111(7) 0.0083(6) 0.0133(7) 0.000 0.000 0.0036(5)
Te2 0.0067(4) 0.0058(5) 0.0094(5) -0.0005(3) -0.00023(16) 0.0029(2)
V1 0.0068(7) 0.0068(7) 0.0524(16) -0.0068(4) 0.0068(4) 0.0022(8)
O1 0.014(3) 0.006(3) 0.009(3) 0.002(3) 0.0011(13) 0.0031(16)
O2 0.004(2) 0.009(2) 0.022(3) -0.005(2) -0.0010(19) 0.0000(19)
O3 0.034(5) 0.008(5) 0.009(4) 0.000 0.000 0.004(2)
O4 0.014(4) 0.014(4) 0.008(5) 0.000 0.000 0.007(2)
O5 0.010(5) 0.011(5) 0.053(7) 0.001(5) -0.006(5) 0.007(4)
O6A 0.045(10) 0.045(10) 0.038(7) -0.008(4) 0.008(4) 0.031(11)
O6B 0.037(8) 0.037(8) 0.029(6) -0.010(3) 0.010(3) 0.020(10)
O7 0.041(8) 0.041(8) 0.057(7) 0.011(4) -0.011(4) 0.026(10)
OW1 0.002(3) 0.002(3) 0.044(7) 0.000 0.000 0.0009(15)

loop_
_atom_type_symbol
_atom_type_description
_atom_type_scat_dispersion_real
_atom_type_scat_dispersion_imag
_atom_type_scat_source
O O 0.0106 0.0060 'International Tables Vol C Tables 4.2.6.8 and 6.1.1.4'
V V 0.3005 0.5294 'International Tables Vol C Tables 4.2.6.8 and 6.1.1.4'
Te Te -0.5308 1.6751 'International Tables Vol C Tables 4.2.6.8 and 6.1.1.4'
Pr Pr -0.2180 2.8214 'International Tables Vol C Tables 4.2.6.8 and 6.1.1.4'

loop_
_geom_angle_atom_site_label_1
_geom_angle_atom_site_label_2
_geom_angle_atom_site_label_3
_geom_angle
_geom_angle_site_symmetry_1
_geom_angle_site_symmetry_3
O3 Pr1 O3 65.7(3) . 2_565
O3 Pr1 O3 65.7(3) . 3_455
O3 Pr1 O3 65.7(3) 2_565 3_455
O3 Pr1 O4 141.2(2) . .
O3 Pr1 O4 141.2(2) 2_565 .
O3 Pr1 O4 141.2(2) 3_455 .
O3 Pr1 O2 71.3(2) . 13_455
O3 Pr1 O2 101.47(12) 2_565 13_455
O3 Pr1 O2 136.66(18) 3_455 13_455
O4 Pr1 O2 74.99(12) . 13_455
O3 Pr1 O2 101.47(12) . 7_565
O3 Pr1 O2 71.3(2) 2_565 7_565
O3 Pr1 O2 136.66(19) 3_455 7_565
O4 Pr1 O2 74.99(12) . 7_565
O2 Pr1 O2 57.2(2) 13_455 7_565
O3 Pr1 O2 71.3(2) . 8
O3 Pr1 O2 136.66(18) 2_565 8
O3 Pr1 O2 101.47(12) 3_455 8
O4 Pr1 O2 74.99(12) . 8
O2 Pr1 O2 58.3(2) 13_455 8
O2 Pr1 O2 113.54(10) 7_565 8
O3 Pr1 O2 136.66(19) . 14
O3 Pr1 O2 71.3(2) 2_565 14
O3 Pr1 O2 101.47(12) 3_455 14
O4 Pr1 O2 74.99(12) . 14
O2 Pr1 O2 113.54(10) 13_455 14
O2 Pr1 O2 58.3(2) 7_565 14
O2 Pr1 O2 150.0(2) 8 14
O3 Pr1 O2 101.47(12) . 15_565
O3 Pr1 O2 136.66(18) 2_565 15_565
O3 Pr1 O2 71.3(2) 3_455 15_565
O4 Pr1 O2 74.99(12) . 15_565
O2 Pr1 O2 113.54(10) 13_455 15_565
O2 Pr1 O2 150.0(2) 7_565 15_565
O2 Pr1 O2 57.2(2) 8 15_565
O2 Pr1 O2 113.54(10) 14 15_565
O3 Pr1 O2 136.66(18) . 9_455
O3 Pr1 O2 101.47(12) 2_565 9_455
O3 Pr1 O2 71.3(2) 3_455 9_455
O4 Pr1 O2 74.99(12) . 9_455
O2 Pr1 O2 150.0(2) 13_455 9_455
O2 Pr1 O2 113.54(10) 7_565 9_455
O2 Pr1 O2 113.54(10) 8 9_455
O2 Pr1 O2 57.2(2) 14 9_455
O2 Pr1 O2 58.3(2) 15_565 9_455
O3 Pr1 Te2 69.6(2) . .
O3 Pr1 Te2 122.90(4) 2_565 .
O3 Pr1 Te2 122.90(4) 3_455 .
O4 Pr1 Te2 71.599(14) . .
O2 Pr1 Te2 29.19(10) 13_455 .
O2 Pr1 Te2 85.03(10) 7_565 .
O2 Pr1 Te2 29.19(10) 8 .
O2 Pr1 Te2 135.59(11) 14 .
O2 Pr1 Te2 85.03(10) 15_565 .
O2 Pr1 Te2 135.59(11) 9_455 .
O3 Pr1 Te2 122.90(4) . 2_565
O3 Pr1 Te2 69.6(2) 2_565 2_565
O3 Pr1 Te2 122.90(4) 3_455 2_565
O4 Pr1 Te2 71.599(14) . 2_565
O2 Pr1 Te2 85.03(10) 13_455 2_565
O2 Pr1 Te2 29.19(10) 7_565 2_565
O2 Pr1 Te2 135.59(11) 8 2_565
O2 Pr1 Te2 29.19(10) 14 2_565
O2 Pr1 Te2 135.59(11) 15_565 2_565
O2 Pr1 Te2 85.03(10) 9_455 2_565
Te2 Pr1 Te2 110.520(13) . 2_565
O3 Te1 O1 95.7(2) . 16_556
O3 Te1 O1 95.7(2) . .
O1 Te1 O1 84.4(4) 16_556 .
O3 Te1 Te1 56.17(19) . 20_455
O1 Te1 Te1 56.33(12) 16_556 20_455
O1 Te1 Te1 56.33(12) . 20_455
O2 Te2 O2 96.6(3) 13_455 20_455
O2 Te2 O2 83.4(3) 13_455 8
O2 Te2 O2 180.0(4) 20_455 8
O2 Te2 O2 180.0 13_455 .
O2 Te2 O2 83.4(3) 20_455 .
O2 Te2 O2 96.6(3) 8 .
O2 Te2 O1 88.7(2) 13_455 .
O2 Te2 O1 91.3(2) 20_455 .
O2 Te2 O1 88.7(2) 8 .
O2 Te2 O1 91.3(2) . .
O2 Te2 O1 91.3(2) 13_455 13_455
O2 Te2 O1 88.7(2) 20_455 13_455
O2 Te2 O1 91.3(2) 8 13_455
O2 Te2 O1 88.7(2) . 13_455
O1 Te2 O1 180.0 . 13_455
O2 Te2 Pr1 138.29(16) 13_455 13_455
O2 Te2 Pr1 41.71(16) 20_455 13_455
O2 Te2 Pr1 138.29(16) 8 13_455
O2 Te2 Pr1 41.71(16) . 13_455
O1 Te2 Pr1 89.9(2) . 13_455
O1 Te2 Pr1 90.1(2) 13_455 13_455
O2 Te2 Pr1 41.71(16) 13_455 .
O2 Te2 Pr1 138.29(16) 20_455 .
O2 Te2 Pr1 41.71(16) 8 .
O2 Te2 Pr1 138.29(16) . .
O1 Te2 Pr1 90.1(2) . .
O1 Te2 Pr1 89.9(2) 13_455 .
Pr1 Te2 Pr1 180.0 13_455 .
O6A V1 O5 107.4(7) . 19_445
O6A V1 O5 107.4(7) . .
O5 V1 O5 91.9(7) 19_445 .
O6A V1 O5 75.0(7) . 8
O5 V1 O5 102.0(7) 19_445 8
O5 V1 O5 32.3(8) . 8
O6A V1 O5 75.0(7) . 14_445
O5 V1 O5 32.3(8) 19_445 14_445
O5 V1 O5 102.0(7) . 14_445
O5 V1 O5 94.1(6) 8 14_445
O6A V1 O6B 20.3(9) . .
O5 V1 O6B 119.9(5) 19_445 .
O5 V1 O6B 119.9(5) . .
O5 V1 O6B 88.7(6) 8 .
O5 V1 O6B 88.7(6) 14_445 .
O6A V1 O7 161.6(11) . .
O5 V1 O7 61.2(5) 19_445 .
O5 V1 O7 61.2(5) . .
O5 V1 O7 92.6(6) 8 .
O5 V1 O7 92.6(6) 14_445 .
O6B V1 O7 178.1(9) . .
O6A V1 O2 105.8(7) . .
O5 V1 O2 146.0(4) 19_445 .
O5 V1 O2 85.2(4) . .
O5 V1 O2 93.5(4) 8 .
O5 V1 O2 172.3(3) 14_445 .
O6B V1 O2 90.3(5) . .
O7 V1 O2 88.3(5) . .
O6A V1 O2 105.8(7) . 19_445
O5 V1 O2 85.2(4) 19_445 19_445
O5 V1 O2 146.0(4) . 19_445
O5 V1 O2 172.3(3) 8 19_445
O5 V1 O2 93.5(4) 14_445 19_445
O6B V1 O2 90.3(5) . 19_445
O7 V1 O2 88.3(5) . 19_445
O2 V1 O2 78.8(3) . 19_445
Te1 O1 Te1 67.3(2) . 20_455
Te1 O1 Te2 118.7(3) . .
Te1 O1 Te2 118.7(3) 20_455 .
Te2 O2 V1 133.6(3) . .
Te2 O2 Pr1 109.1(2) . 13_455
V1 O2 Pr1 111.9(2) . 13_455
Te1 O3 Te1 67.7(4) 20_455 .
Te1 O3 Pr1 121.34(8) 20_455 .
Te1 O3 Pr1 121.34(8) . .
Te1 O3 Pr1 121.34(8) 20_455 16_556
Te1 O3 Pr1 121.34(8) . 16_556
Pr1 O3 Pr1 102.5(4) . 16_556
O5 O5 V1 74.9(13) 8 .
O5 O5 V1 72.7(13) 8 15_565
V1 O5 V1 141.1(7) . 15_565
O6B O6A V1 112(3) . .
O6A O6B V1 48(3) . .

loop_
_geom_bond_atom_site_label_1
_geom_bond_atom_site_label_2
_geom_bond_distance
_geom_bond_site_symmetry_2
Pr1 O3 2.514(7) .
Pr1 O3 2.514(7) 2_565
Pr1 O3 2.514(7) 3_455
Pr1 O4 2.513(13) .
Pr1 O2 2.595(5) 13_455
Pr1 O2 2.595(5) 7_565
Pr1 O2 2.595(5) 8
Pr1 O2 2.595(5) 14
Pr1 O2 2.595(5) 15_565
Pr1 O2 2.595(5) 9_455
Pr1 Te2 3.6857(4) .
Pr1 Te2 3.6857(4) 2_565
Te1 O3 1.916(9) .
Te1 O1 1.924(6) 16_556
Te1 O1 1.924(6) .
Te1 Te1 2.134(3) 20_455
Te2 O2 1.902(5) 13_455
Te2 O2 1.902(5) 20_455
Te2 O2 1.902(5) 8
Te2 O2 1.902(5) .
Te2 O1 1.932(7) .
Te2 O1 1.932(7) 13_455
Te2 Pr1 3.6856(4) 13_455
V1 O6A 1.54(2) .
V1 O5 1.793(12) 19_445
V1 O5 1.793(12) .
V1 O5 1.814(12) 8
V1 O5 1.814(12) 14_445
V1 O6B 1.92(2) .
V1 O7 1.93(2) .
V1 O2 1.957(5) .
V1 O2 1.957(5) 19_445
O1 Te1 1.924(6) 20_455
O2 Pr1 2.595(5) 13_455
O3 Te1 1.916(9) 20_455
O3 Pr1 2.514(7) 16_556
O5 O5 1.00(2) 8
O5 V1 1.814(12) 15_565
O6A O6B 0.72(3) .
